data_2224396
loop_
_publ_author_name
'Cloete, Nicoline'
'Visser, Hendrik G.'
'Roodt, Andreas'
'Gabrielli, William F.'

_publ_section_title
;
 <i>N</i>,<i>N</i>-Bis(diphenylphosphino)ethylamine
;
_journal_coeditor_code PV2223
_journal_issue 12
_journal_name_full 'Acta Crystallographica Section E'
_journal_page_first o3081
_journal_paper_doi 10.1107/S1600536809045978
_journal_volume 65
_journal_year 2009
_chemical_formula_iupac 'C26 H25 N P2'
_chemical_formula_moiety 'C26 H25 N P2'
_chemical_formula_sum 'C26 H25 N P2'
_chemical_formula_weight 413.44
_chemical_name_systematic
;
<i>N</i>,<i>N</i>-Bis(diphenylphosphino)ethylamine
;
_space_group_IT_number 14
_symmetry_cell_setting monoclinic
_symmetry_space_group_name_Hall '-P 2ybc'
_symmetry_space_group_name_H-M 'P 1 21/c 1'
_audit_creation_method 'WinGX routine CIF_UPDATE'
_cell_angle_alpha 90.000
_cell_angle_beta 91.647(5)
_cell_angle_gamma 90.000
_cell_formula_units_Z 4
_cell_length_a 9.570(5)
_cell_length_b 13.441(5)
_cell_length_c 16.907(5)
_cell_measurement_reflns_used 5486
_cell_measurement_temperature 101(2)
_cell_measurement_theta_max 27.85
_cell_measurement_theta_min 2.61
_cell_volume 2173.9(15)
_computing_cell_refinement 'SAINT-Plus (Bruker, 2004)'
_computing_data_collection 'APEX2 (Bruker, 2005)'
_computing_data_reduction 'SAINT-Plus and XPREP (Bruker, 2004)'
_computing_molecular_graphics 'DIAMOND (Brandenburg & Putz, 2005)'
_computing_publication_material 'WinGX (Farrugia, 1999)'
_computing_structure_refinement 'SIR97 (Altomare <i>et al.</i>,  1999)'
_computing_structure_solution 'SHELXL97 (Sheldrick, 2008)'
_diffrn_ambient_temperature 101
_diffrn_measured_fraction_theta_full 0.999
_diffrn_measured_fraction_theta_max 0.999
_diffrn_measurement_device_type
;
Bruker X8 APEXII 4K Kappa CCD
;
_diffrn_measurement_method '\w and \f'
_diffrn_radiation_type MoK\a
_diffrn_radiation_wavelength 0.71069
_diffrn_reflns_av_R_equivalents 0.046
_diffrn_reflns_limit_h_max 12
_diffrn_reflns_limit_h_min -12
_diffrn_reflns_limit_k_max 17
_diffrn_reflns_limit_k_min -17
_diffrn_reflns_limit_l_max 22
_diffrn_reflns_limit_l_min -22
_diffrn_reflns_number 25117
_diffrn_reflns_theta_full 28.3
_diffrn_reflns_theta_max 28.3
_diffrn_reflns_theta_min 1.94
_exptl_absorpt_coefficient_mu 0.212
_exptl_absorpt_correction_T_max 0.975
_exptl_absorpt_correction_T_min 0.964
_exptl_absorpt_correction_type multi-scan
_exptl_absorpt_process_details '(SADABS; Bruker, 2004)'
_exptl_crystal_colour colourless
_exptl_crystal_density_diffrn 1.263
_exptl_crystal_density_method 'not measured'
_exptl_crystal_description needle
_exptl_crystal_F_000 872
_exptl_crystal_size_max 0.388
_exptl_crystal_size_mid 0.134
_exptl_crystal_size_min 0.113
_refine_diff_density_max 0.431
_refine_diff_density_min -0.26
_refine_ls_extinction_method none
_refine_ls_goodness_of_fit_ref 1.055
_refine_ls_hydrogen_treatment constr
_refine_ls_matrix_type full
_refine_ls_number_parameters 262
_refine_ls_number_reflns 5401
_refine_ls_number_restraints 0
_refine_ls_restrained_S_all 1.055
_refine_ls_R_factor_gt 0.0379
_refine_ls_shift/su_max 0
_refine_ls_structure_factor_coef Fsqd
_refine_ls_weighting_details 'calc w=1/[\s^2^(Fo^2^)+(0.0363P)^2^+0.8849P] where P=(Fo^2^+2Fc^2^)/3'
_refine_ls_weighting_scheme calc
_refine_ls_wR_factor_ref 0.0938
_reflns_number_gt 4293
_reflns_number_total 5401
_reflns_threshold_expression I>2\s(I)
_cod_data_source_file pv2223.cif
_cod_data_source_block I
_cod_depositor_comments
;
The following automatic conversions were performed:
'_symmetry_cell_setting' value 'Monoclinic' changed to 'monoclinic'
according to '/home/saulius/struct/CIF-dictionaries/cif_core.dic'
dictionary named 'cif_core.dic' version 2.4.1 from 2010-06-29.

Automatic conversion script
Id: cif_fix_enum 1527 2010-12-29 10:47:43Z saulius 

The following automatic conversions were performed:

'_symmetry_cell_setting' value 'Monoclinic' changed to 'monoclinic'
according to /home/saulius/struct/CIF-dictionaries/cif_core.dic
dictionary named 'cif_core.dic' version 2.4.1 from 2010-06-29.

Automatic conversion script
Id: cif_fix_values 1715 2011-07-08 13:25:40Z adriana 
;
_cod_original_sg_symbol_Hall '-P 2ybc '
_cod_original_sg_symbol_H-M 'P 21/c '
_cod_database_code 2224396
_cod_database_fobs_code 2224396

loop_
_symmetry_equiv_pos_as_xyz
'x, y, z'
'-x, y+1/2, -z+1/2'
'-x, -y, -z'
'x, -y-1/2, z-1/2'

loop_
_atom_site_type_symbol
_atom_site_label
_atom_site_fract_x
_atom_site_fract_y
_atom_site_fract_z
_atom_site_U_iso_or_equiv
_atom_site_adp_type
_atom_site_calc_flag
_atom_site_refinement_flags
_atom_site_occupancy
_atom_site_disorder_assembly
_atom_site_disorder_group
N N1 0.35096(13) 0.21232(9) 0.71479(7) 0.0155(3) Uani d . 1 . .
P P1 0.41307(4) 0.09328(3) 0.72417(2) 0.01616(10) Uani d . 1 . .
P P2 0.29406(4) 0.26318(3) 0.62672(2) 0.01542(10) Uani d . 1 . .
C C1 0.34840(16) 0.28240(11) 0.78268(8) 0.0177(3) Uani d . 1 . .
H H1A 0.3953 0.3451 0.7678 0.021 Uiso calc R 1 . .
H H1B 0.402 0.2532 0.8279 0.021 Uiso calc R 1 . .
C C2 0.20138(17) 0.30599(14) 0.80843(9) 0.0250(4) Uani d . 1 . .
H H2A 0.2059 0.3523 0.8532 0.037 Uiso calc R 1 . .
H H2B 0.1551 0.2445 0.8245 0.037 Uiso calc R 1 . .
H H2C 0.1483 0.3364 0.7643 0.037 Uiso calc R 1 . .
C C11 0.32088(16) 0.04094(11) 0.80923(9) 0.0174(3) Uani d . 1 . .
C C12 0.22044(17) -0.03189(12) 0.79329(9) 0.0201(3) Uani d . 1 . .
H H12 0.2041 -0.0532 0.7403 0.024 Uiso calc R 1 . .
C C13 0.14338(17) -0.07416(12) 0.85343(10) 0.0230(3) Uani d . 1 . .
H H13A 0.0756 -0.1239 0.8413 0.028 Uiso calc R 1 . .
C C14 0.16600(17) -0.04328(12) 0.93092(9) 0.0234(4) Uani d . 1 . .
H H14 0.1126 -0.0708 0.972 0.028 Uiso calc R 1 . .
C C15 0.26699(17) 0.02804(12) 0.94820(9) 0.0231(4) Uani d . 1 . .
H H15 0.2832 0.0488 1.0014 0.028 Uiso calc R 1 . .
C C16 0.34485(17) 0.06956(12) 0.88827(9) 0.0206(3) Uani d . 1 . .
H H16 0.4147 0.1176 0.901 0.025 Uiso calc R 1 . .
C C21 0.58795(16) 0.11232(11) 0.76925(8) 0.0169(3) Uani d . 1 . .
C C22 0.65088(16) 0.03565(12) 0.81394(9) 0.0193(3) Uani d . 1 . .
H H22 0.5985 -0.0224 0.8252 0.023 Uiso calc R 1 . .
C C23 0.78758(16) 0.04296(12) 0.84186(9) 0.0203(3) Uani d . 1 . .
H H23 0.8288 -0.0104 0.8711 0.024 Uiso calc R 1 . .
C C24 0.86469(17) 0.12790(13) 0.82738(9) 0.0215(3) Uani d . 1 . .
H H24 0.958 0.1337 0.8475 0.026 Uiso calc R 1 . .
C C25 0.80438(17) 0.20455(12) 0.78320(9) 0.0220(3) Uani d . 1 . .
H H25 0.8568 0.263 0.7732 0.026 Uiso calc R 1 . .
C C26 0.66815(16) 0.19654(12) 0.75358(9) 0.0196(3) Uani d . 1 . .
H H26 0.629 0.2488 0.7223 0.024 Uiso calc R 1 . .
C C31 0.13695(15) 0.19368(11) 0.59763(8) 0.0167(3) Uani d . 1 . .
C C32 0.07951(17) 0.20898(13) 0.52136(9) 0.0222(3) Uani d . 1 . .
H H32 0.1242 0.2531 0.4862 0.027 Uiso calc R 1 . .
C C33 -0.04139(18) 0.16056(14) 0.49693(10) 0.0279(4) Uani d . 1 . .
H H33 -0.078 0.1704 0.4447 0.034 Uiso calc R 1 . .
C C34 -0.10978(18) 0.09766(13) 0.54801(10) 0.0277(4) Uani d . 1 . .
H H34 -0.1927 0.0642 0.5309 0.033 Uiso calc R 1 . .
C C35 -0.05620(17) 0.08398(13) 0.62401(10) 0.0248(4) Uani d . 1 . .
H H35 -0.1032 0.0417 0.6595 0.03 Uiso calc R 1 . .
C C36 0.06593(16) 0.13174(12) 0.64867(9) 0.0196(3) Uani d . 1 . .
H H36 0.1015 0.122 0.7011 0.024 Uiso calc R 1 . .
C C41 0.41629(16) 0.21875(11) 0.55304(8) 0.0161(3) Uani d . 1 . .
C C42 0.52940(16) 0.28007(12) 0.53709(9) 0.0205(3) Uani d . 1 . .
H H42 0.5438 0.3394 0.5668 0.025 Uiso calc R 1 . .
C C43 0.62142(17) 0.25524(13) 0.47801(10) 0.0247(4) Uani d . 1 . .
H H43 0.6984 0.2974 0.4676 0.03 Uiso calc R 1 . .
C C44 0.60062(17) 0.16908(13) 0.43447(9) 0.0234(4) Uani d . 1 . .
H H44 0.6631 0.1524 0.3939 0.028 Uiso calc R 1 . .
C C45 0.48928(17) 0.10702(12) 0.44978(9) 0.0201(3) Uani d . 1 . .
H H45 0.4755 0.0477 0.42 0.024 Uiso calc R 1 . .
C C46 0.39761(16) 0.13181(12) 0.50904(9) 0.0184(3) Uani d . 1 . .
H H46 0.3214 0.089 0.5196 0.022 Uiso calc R 1 . .

loop_
_atom_site_aniso_label
_atom_site_aniso_U_11
_atom_site_aniso_U_22
_atom_site_aniso_U_33
_atom_site_aniso_U_12
_atom_site_aniso_U_13
_atom_site_aniso_U_23
N1 0.0194(6) 0.0161(6) 0.0110(6) 0.0014(5) -0.0010(5) -0.0018(5)
P1 0.0210(2) 0.01536(19) 0.01218(18) -0.00001(16) 0.00139(15) -0.00045(14)
P2 0.0176(2) 0.0164(2) 0.01224(18) 0.00027(15) 0.00057(15) -0.00007(14)
C1 0.0223(8) 0.0177(7) 0.0130(7) 0.0001(6) -0.0008(6) -0.0030(6)
C2 0.0246(9) 0.0316(9) 0.0187(8) 0.0050(7) 0.0009(7) -0.0062(7)
C11 0.0200(8) 0.0170(7) 0.0152(7) 0.0025(6) 0.0012(6) 0.0014(6)
C12 0.0239(8) 0.0180(8) 0.0185(7) 0.0004(6) -0.0001(6) -0.0010(6)
C13 0.0209(8) 0.0202(8) 0.0280(8) -0.0029(7) 0.0021(7) 0.0012(7)
C14 0.0227(8) 0.0242(8) 0.0238(8) 0.0040(7) 0.0080(7) 0.0053(7)
C15 0.0288(9) 0.0249(9) 0.0159(7) 0.0021(7) 0.0045(7) 0.0009(6)
C16 0.0245(8) 0.0207(8) 0.0165(7) -0.0019(7) 0.0004(6) 0.0002(6)
C21 0.0197(8) 0.0190(7) 0.0122(7) 0.0023(6) 0.0042(6) -0.0009(6)
C22 0.0236(8) 0.0170(8) 0.0176(7) 0.0008(6) 0.0046(6) 0.0004(6)
C23 0.0226(8) 0.0223(8) 0.0161(7) 0.0062(7) 0.0047(6) 0.0030(6)
C24 0.0166(8) 0.0264(8) 0.0217(8) 0.0028(7) 0.0031(6) 0.0004(7)
C25 0.0203(8) 0.0205(8) 0.0254(8) -0.0004(6) 0.0068(7) 0.0029(7)
C26 0.0211(8) 0.0198(8) 0.0183(7) 0.0037(6) 0.0050(6) 0.0035(6)
C31 0.0162(7) 0.0191(7) 0.0148(7) 0.0029(6) 0.0003(6) -0.0018(6)
C32 0.0198(8) 0.0309(9) 0.0159(7) 0.0022(7) 0.0006(6) 0.0031(6)
C33 0.0218(9) 0.0420(11) 0.0197(8) 0.0015(8) -0.0055(7) -0.0016(7)
C34 0.0195(8) 0.0311(10) 0.0323(9) -0.0035(7) -0.0039(7) -0.0043(8)
C35 0.0221(8) 0.0249(9) 0.0274(9) -0.0031(7) 0.0025(7) 0.0013(7)
C36 0.0184(8) 0.0235(8) 0.0169(7) 0.0018(6) -0.0005(6) -0.0004(6)
C41 0.0173(7) 0.0195(7) 0.0114(6) 0.0021(6) -0.0006(6) 0.0024(6)
C42 0.0191(8) 0.0228(8) 0.0193(7) -0.0019(6) -0.0012(6) 0.0011(6)
C43 0.0180(8) 0.0301(9) 0.0262(8) -0.0014(7) 0.0049(7) 0.0053(7)
C44 0.0198(8) 0.0344(10) 0.0159(7) 0.0093(7) 0.0031(6) 0.0063(7)
C45 0.0236(8) 0.0235(8) 0.0132(7) 0.0073(7) -0.0007(6) -0.0007(6)
C46 0.0186(8) 0.0203(8) 0.0164(7) -0.0002(6) 0.0012(6) 0.0017(6)

loop_
_atom_type_symbol
_atom_type_description
_atom_type_scat_dispersion_real
_atom_type_scat_dispersion_imag
_atom_type_scat_source
C C 0.0033 0.0016 'International Tables Vol C Tables 4.2.6.8 and 6.1.1.4'
H H 0 0 'International Tables Vol C Tables 4.2.6.8 and 6.1.1.4'
N N 0.0061 0.0033 'International Tables Vol C Tables 4.2.6.8 and 6.1.1.4'
P P 0.1023 0.0942 'International Tables Vol C Tables 4.2.6.8 and 6.1.1.4'

loop_
_geom_angle_atom_site_label_1
_geom_angle_atom_site_label_2
_geom_angle_atom_site_label_3
_geom_angle_site_symmetry_1
_geom_angle_site_symmetry_3
_geom_angle
_geom_angle_publ_flag
C1 N1 P1 . . 122.29(10) ?
C1 N1 P2 . . 114.00(10) ?
P1 N1 P2 . . 123.65(7) ?
N1 P1 C21 . . 102.58(7) ?
N1 P1 C11 . . 104.81(7) ?
C21 P1 C11 . . 100.36(7) ?
N1 P2 C31 . . 105.59(7) ?
N1 P2 C41 . . 105.52(7) ?
C31 P2 C41 . . 100.78(7) ?
N1 C1 C2 . . 112.95(13) ?
N1 C1 H1A . . 109 ?
C2 C1 H1A . . 109 ?
N1 C1 H1B . . 109 ?
C2 C1 H1B . . 109 ?
H1A C1 H1B . . 107.8 ?
C1 C2 H2A . . 109.5 ?
C1 C2 H2B . . 109.5 ?
H2A C2 H2B . . 109.5 ?
C1 C2 H2C . . 109.5 ?
H2A C2 H2C . . 109.5 ?
H2B C2 H2C . . 109.5 ?
C12 C11 C16 . . 118.04(14) ?
C12 C11 P1 . . 117.34(11) ?
C16 C11 P1 . . 124.63(12) ?
C11 C12 C13 . . 121.46(14) ?
C11 C12 H12 . . 119.3 ?
C13 C12 H12 . . 119.3 ?
C14 C13 C12 . . 119.74(15) ?
C14 C13 H13A . . 120.1 ?
C12 C13 H13A . . 120.1 ?
C13 C14 C15 . . 119.70(14) ?
C13 C14 H14 . . 120.2 ?
C15 C14 H14 . . 120.2 ?
C14 C15 C16 . . 120.56(15) ?
C14 C15 H15 . . 119.7 ?
C16 C15 H15 . . 119.7 ?
C15 C16 C11 . . 120.48(15) ?
C15 C16 H16 . . 119.8 ?
C11 C16 H16 . . 119.8 ?
C26 C21 C22 . . 117.87(15) ?
C26 C21 P1 . . 122.22(12) ?
C22 C21 P1 . . 119.53(12) ?
C23 C22 C21 . . 121.29(15) ?
C23 C22 H22 . . 119.4 ?
C21 C22 H22 . . 119.4 ?
C22 C23 C24 . . 120.15(15) ?
C22 C23 H23 . . 119.9 ?
C24 C23 H23 . . 119.9 ?
C23 C24 C25 . . 119.44(16) ?
C23 C24 H24 . . 120.3 ?
C25 C24 H24 . . 120.3 ?
C26 C25 C24 . . 120.55(15) ?
C26 C25 H25 . . 119.7 ?
C24 C25 H25 . . 119.7 ?
C25 C26 C21 . . 120.67(15) ?
C25 C26 H26 . . 119.7 ?
C21 C26 H26 . . 119.7 ?
C36 C31 C32 . . 118.21(15) ?
C36 C31 P2 . . 123.55(12) ?
C32 C31 P2 . . 118.08(12) ?
C33 C32 C31 . . 120.61(15) ?
C33 C32 H32 . . 119.7 ?
C31 C32 H32 . . 119.7 ?
C32 C33 C34 . . 120.51(16) ?
C32 C33 H33 . . 119.7 ?
C34 C33 H33 . . 119.7 ?
C35 C34 C33 . . 119.42(16) ?
C35 C34 H34 . . 120.3 ?
C33 C34 H34 . . 120.3 ?
C34 C35 C36 . . 120.32(15) ?
C34 C35 H35 . . 119.8 ?
C36 C35 H35 . . 119.8 ?
C35 C36 C31 . . 120.88(15) ?
C35 C36 H36 . . 119.6 ?
C31 C36 H36 . . 119.6 ?
C42 C41 C46 . . 118.76(14) ?
C42 C41 P2 . . 116.96(12) ?
C46 C41 P2 . . 124.14(12) ?
C43 C42 C41 . . 120.57(15) ?
C43 C42 H42 . . 119.7 ?
C41 C42 H42 . . 119.7 ?
C44 C43 C42 . . 119.90(15) ?
C44 C43 H43 . . 120.1 ?
C42 C43 H43 . . 120.1 ?
C45 C44 C43 . . 120.33(14) ?
C45 C44 H44 . . 119.8 ?
C43 C44 H44 . . 119.8 ?
C44 C45 C46 . . 119.69(15) ?
C44 C45 H45 . . 120.2 ?
C46 C45 H45 . . 120.2 ?
C45 C46 C41 . . 120.75(14) ?
C45 C46 H46 . . 119.6 ?
C41 C46 H46 . . 119.6 ?

loop_
_geom_bond_atom_site_label_1
_geom_bond_atom_site_label_2
_geom_bond_site_symmetry_2
_geom_bond_distance
_geom_bond_publ_flag
N1 C1 . 1.4856(18) ?
N1 P1 . 1.7127(14) ?
N1 P2 . 1.7130(13) ?
P1 C21 . 1.8369(18) ?
P1 C11 . 1.8478(15) ?
P2 C31 . 1.8255(17) ?
P2 C41 . 1.8331(16) ?
C1 C2 . 1.518(2) ?
C1 H1A . 0.99 ?
C1 H1B . 0.99 ?
C2 H2A . 0.98 ?
C2 H2B . 0.98 ?
C2 H2C . 0.98 ?
C11 C12 . 1.393(2) ?
C11 C16 . 1.403(2) ?
C12 C13 . 1.394(2) ?
C12 H12 . 0.95 ?
C13 C14 . 1.385(2) ?
C13 H13A . 0.95 ?
C14 C15 . 1.386(2) ?
C14 H14 . 0.95 ?
C15 C16 . 1.392(2) ?
C15 H15 . 0.95 ?
C16 H16 . 0.95 ?
C21 C26 . 1.397(2) ?
C21 C22 . 1.403(2) ?
C22 C23 . 1.382(2) ?
C22 H22 . 0.95 ?
C23 C24 . 1.385(2) ?
C23 H23 . 0.95 ?
C24 C25 . 1.388(2) ?
C24 H24 . 0.95 ?
C25 C26 . 1.387(2) ?
C25 H25 . 0.95 ?
C26 H26 . 0.95 ?
C31 C36 . 1.391(2) ?
C31 C32 . 1.402(2) ?
C32 C33 . 1.380(2) ?
C32 H32 . 0.95 ?
C33 C34 . 1.386(2) ?
C33 H33 . 0.95 ?
C34 C35 . 1.382(2) ?
C34 H34 . 0.95 ?
C35 C36 . 1.387(2) ?
C35 H35 . 0.95 ?
C36 H36 . 0.95 ?
C41 C42 . 1.393(2) ?
C41 C46 . 1.394(2) ?
C42 C43 . 1.391(2) ?
C42 H42 . 0.95 ?
C43 C44 . 1.384(2) ?
C43 H43 . 0.95 ?
C44 C45 . 1.383(2) ?
C44 H44 . 0.95 ?
C45 C46 . 1.391(2) ?
C45 H45 . 0.95 ?
C46 H46 . 0.95 ?

loop_
_geom_torsion_atom_site_label_1
_geom_torsion_atom_site_label_2
_geom_torsion_atom_site_label_3
_geom_torsion_atom_site_label_4
_geom_torsion_site_symmetry_1
_geom_torsion_site_symmetry_2
_geom_torsion_site_symmetry_3
_geom_torsion_site_symmetry_4
_geom_torsion
_geom_torsion_publ_flag
C1 N1 P1 C21 . . . . -53.54(12) ?
P2 N1 P1 C21 . . . . 123.41(9) ?
C1 N1 P1 C11 . . . . 50.91(13) ?
P2 N1 P1 C11 . . . . -132.13(9) ?
C1 N1 P2 C31 . . . . -116.42(11) ?
P1 N1 P2 C31 . . . . 66.40(10) ?
C1 N1 P2 C41 . . . . 137.38(10) ?
P1 N1 P2 C41 . . . . -39.80(11) ?
P1 N1 C1 C2 . . . . -111.26(14) ?
P2 N1 C1 C2 . . . . 71.52(15) ?
N1 P1 C11 C12 . . . . 109.42(13) ?
C21 P1 C11 C12 . . . . -144.47(12) ?
N1 P1 C11 C16 . . . . -70.44(15) ?
C21 P1 C11 C16 . . . . 35.67(15) ?
C16 C11 C12 C13 . . . . 1.3(2) ?
P1 C11 C12 C13 . . . . -178.59(12) ?
C11 C12 C13 C14 . . . . 0.3(2) ?
C12 C13 C14 C15 . . . . -1.2(2) ?
C13 C14 C15 C16 . . . . 0.6(2) ?
C14 C15 C16 C11 . . . . 1.0(2) ?
C12 C11 C16 C15 . . . . -1.9(2) ?
P1 C11 C16 C15 . . . . 177.98(12) ?
N1 P1 C21 C26 . . . . -32.09(13) ?
C11 P1 C21 C26 . . . . -139.97(12) ?
N1 P1 C21 C22 . . . . 155.21(11) ?
C11 P1 C21 C22 . . . . 47.33(13) ?
C26 C21 C22 C23 . . . . 0.2(2) ?
P1 C21 C22 C23 . . . . 173.18(11) ?
C21 C22 C23 C24 . . . . 1.3(2) ?
C22 C23 C24 C25 . . . . -1.4(2) ?
C23 C24 C25 C26 . . . . -0.1(2) ?
C24 C25 C26 C21 . . . . 1.6(2) ?
C22 C21 C26 C25 . . . . -1.6(2) ?
P1 C21 C26 C25 . . . . -174.42(11) ?
N1 P2 C31 C36 . . . . 14.23(15) ?
C41 P2 C31 C36 . . . . 123.86(13) ?
N1 P2 C31 C32 . . . . -170.32(12) ?
C41 P2 C31 C32 . . . . -60.70(13) ?
C36 C31 C32 C33 . . . . -2.5(2) ?
P2 C31 C32 C33 . . . . -178.19(13) ?
C31 C32 C33 C34 . . . . 1.4(3) ?
C32 C33 C34 C35 . . . . 0.3(3) ?
C33 C34 C35 C36 . . . . -0.8(3) ?
C34 C35 C36 C31 . . . . -0.3(2) ?
C32 C31 C36 C35 . . . . 1.9(2) ?
P2 C31 C36 C35 . . . . 177.36(12) ?
N1 P2 C41 C42 . . . . -93.59(13) ?
C31 P2 C41 C42 . . . . 156.74(12) ?
N1 P2 C41 C46 . . . . 90.85(14) ?
C31 P2 C41 C46 . . . . -18.82(14) ?
C46 C41 C42 C43 . . . . 0.4(2) ?
P2 C41 C42 C43 . . . . -175.41(12) ?
C41 C42 C43 C44 . . . . 0.1(2) ?
C42 C43 C44 C45 . . . . -0.5(2) ?
C43 C44 C45 C46 . . . . 0.3(2) ?
C44 C45 C46 C41 . . . . 0.3(2) ?
C42 C41 C46 C45 . . . . -0.6(2) ?
P2 C41 C46 C45 . . . . 174.89(12) ?

loop_
_cod_related_entry_id
_cod_related_entry_database
_cod_related_entry_code
1 ChemSpider 524768
